data_4109634
loop_
_publ_author_name
'Qichun Zhang'
'Xianhui Bu'
'Jian Zhang'
'Tao Wu'
'Pingyun Feng'

_publ_section_title
;
 Chiral Semiconductor Frameworks from Cadmium Sulfide Clusters
;
_journal_name_full 'Journal of the American Chemical Society'
_journal_page_first 8412
_journal_page_last 8413
_journal_paper_doi 10.1021/ja072274t
_journal_volume 129
_journal_year 2007
_chemical_formula_sum 'C98.67 H99.33 Cd8 S15'
_chemical_formula_weight 2665.21
_chemical_name_systematic
;
 ?
;
_space_group_IT_number 180
_symmetry_cell_setting hexagonal
_symmetry_space_group_name_Hall 'P 62 2 (0 0 4)'
_symmetry_space_group_name_H-M 'P 62 2 2'
_atom_sites_solution_hydrogens geom
_atom_sites_solution_primary direct
_atom_sites_solution_secondary difmap
_audit_creation_method SHELXL-97
_cell_angle_alpha 90.00
_cell_angle_beta 90.00
_cell_angle_gamma 120.00
_cell_formula_units_Z 3
_cell_length_a 19.7205(3)
_cell_length_b 19.7205(3)
_cell_length_c 22.9816(4)
_cell_measurement_reflns_used 6715
_cell_measurement_temperature 273(2)
_cell_measurement_theta_max 22.78
_cell_measurement_theta_min 2.25
_cell_volume 7740.1(2)
_computing_cell_refinement 'Bruker SMART'
_computing_data_collection 'Bruker SMART'
_computing_data_reduction 'Bruker SAINT'
_computing_molecular_graphics 'Bruker SHELXTL'
_computing_publication_material 'Bruker SHELXTL'
_computing_structure_refinement 'SHELXL-97 (Sheldrick, 1997)'
_computing_structure_solution 'SHELXS-97 (Sheldrick, 1990)'
_diffrn_ambient_temperature 273(2)
_diffrn_measured_fraction_theta_full 0.999
_diffrn_measured_fraction_theta_max 0.999
_diffrn_measurement_device_type 'CCD area detector'
_diffrn_measurement_method 'phi and omega scans'
_diffrn_radiation_monochromator graphite
_diffrn_radiation_source 'fine-focus sealed tube'
_diffrn_radiation_type MoK\a
_diffrn_radiation_wavelength 0.71073
_diffrn_reflns_av_R_equivalents 0.0426
_diffrn_reflns_av_sigmaI/netI 0.0301
_diffrn_reflns_limit_h_max 25
_diffrn_reflns_limit_h_min -18
_diffrn_reflns_limit_k_max 25
_diffrn_reflns_limit_k_min -23
_diffrn_reflns_limit_l_max 29
_diffrn_reflns_limit_l_min -28
_diffrn_reflns_number 54109
_diffrn_reflns_theta_full 27.10
_diffrn_reflns_theta_max 27.10
_diffrn_reflns_theta_min 1.19
_exptl_absorpt_coefficient_mu 1.962
_exptl_absorpt_correction_type none
_exptl_crystal_density_diffrn 1.715
_exptl_crystal_density_meas 0
_exptl_crystal_F_000 3946
_refine_diff_density_max 1.298
_refine_diff_density_min -1.992
_refine_diff_density_rms 0.408
_refine_ls_abs_structure_details 'Flack H D (1983), Acta Cryst. A39, 876-881'
_refine_ls_abs_structure_Flack -0.07(8)
_refine_ls_extinction_coef 0.0044(3)
_refine_ls_extinction_expression Fc^*^=kFc[1+0.001xFc^2^\l^3^/sin(2\q)]^-1/4^
_refine_ls_extinction_method SHELXL
_refine_ls_goodness_of_fit_ref 1.039
_refine_ls_hydrogen_treatment mixed
_refine_ls_matrix_type full
_refine_ls_number_parameters 219
_refine_ls_number_reflns 5708
_refine_ls_number_restraints 0
_refine_ls_restrained_S_all 1.039
_refine_ls_R_factor_all 0.0788
_refine_ls_R_factor_gt 0.0610
_refine_ls_shift/su_max 0.007
_refine_ls_shift/su_mean 0.001
_refine_ls_structure_factor_coef Fsqd
_refine_ls_weighting_details 'calc w=1/[\s^2^(Fo^2^)+(0.1101P)^2^+44.4556P] where P=(Fo^2^+2Fc^2^)/3'
_refine_ls_weighting_scheme calc
_refine_ls_wR_factor_gt 0.1643
_refine_ls_wR_factor_ref 0.1843
_reflns_number_gt 4791
_reflns_number_total 5708
_reflns_threshold_expression >2sigma(I)
_cod_data_source_file ja072274tsi20070530_053035.cif
_cod_data_source_block a
_cod_database_code 4109634

loop_
_symmetry_equiv_pos_as_xyz
'x, y, z'
'x-y, x, z+1/3'
'-y, x-y, z+2/3'
'-x, -y, z'
'-x+y, -x, z+1/3'
'y, -x+y, z+2/3'
'-y, -x, -z+2/3'
'x-y, -y, -z'
'x, x-y, -z+1/3'
'y, x, -z+2/3'
'-x+y, y, -z'
'-x, -x+y, -z+1/3'

loop_
_atom_site_label
_atom_site_type_symbol
_atom_site_fract_x
_atom_site_fract_y
_atom_site_fract_z
_atom_site_U_iso_or_equiv
_atom_site_adp_type
_atom_site_occupancy
_atom_site_symmetry_multiplicity
_atom_site_calc_flag
_atom_site_refinement_flags
Cd1 Cd 0.54984(4) 0.86636(5) 0.10229(3) 0.0456(2) Uani 1 1 d .
Cd2 Cd 0.53286(4) 0.91442(4) -0.06188(3) 0.0390(2) Uani 1 1 d .
S31 S 0.4997(2) 0.79964(15) 0.00374(17) 0.0712(11) Uani 1 1 d .
S33 S 0.67407(14) 0.99724(14) 0.08359(9) 0.0381(5) Uani 1 1 d .
S34 S 0.44629(17) 0.8902(2) 0.14813(12) 0.0590(8) Uani 1 1 d .
S41 S 0.5000 1.0000 0.0000 0.0290(9) Uani 1 4 d S
C311 C 0.5583(12) 0.7608(11) -0.0158(7) 0.152(14) Uani 1 1 d G
C312 C 0.5207(12) 0.6801(11) -0.0230(14) 0.65(9) Uiso 1 1 d G
C313 C 0.5609(17) 0.6456(9) -0.0470(16) 0.44(5) Uiso 1 1 d G
C314 C 0.6386(17) 0.6918(15) -0.0638(11) 0.196(14) Uiso 1 1 d G
C315 C 0.6761(13) 0.7726(14) -0.0567(8) 0.150(9) Uiso 1 1 d G
C316 C 0.6360(13) 0.8071(8) -0.0327(7) 0.172(17) Uani 1 1 d G
C317 C 0.518(3) 0.541(2) -0.0082(18) 0.24(2) Uiso 1 1 d .
C321 C 0.7013(10) 0.8506(5) 0.1667 0.056(4) Uani 1 2 d S
C322 C 0.7386(13) 0.8766(12) 0.2196(8) 0.108(8) Uani 1 1 d .
C323 C 0.8083(18) 0.9106(14) 0.2310(16) 0.159(14) Uani 1 1 d .
C324 C 0.8509(12) 0.9326(14) 0.1898(10) 0.110(10) Uani 1 1 d .
C331 C 0.7186(4) 1.0340(6) 0.1520(3) 0.053(3) Uani 1 1 d G
C332 C 0.7997(4) 1.0708(5) 0.1553(4) 0.065(4) Uani 1 1 d G
C333 C 0.8375(5) 1.1042(7) 0.2074(5) 0.104(7) Uani 1 1 d G
C334 C 0.7942(8) 1.1007(10) 0.2562(4) 0.142(11) Uani 1 1 d G
C335 C 0.7130(8) 1.0639(12) 0.2528(3) 0.160(13) Uani 1 1 d G
C336 C 0.6752(5) 1.0306(9) 0.2007(4) 0.116(9) Uani 1 1 d G
C337 C 0.9096(19) 1.1431(18) 0.2233(14) 0.182(15) Uani 1 1 d .
C341 C 0.3711(4) 0.8032(6) 0.1833(5) 0.080(5) Uani 1 1 d G
C342 C 0.2922(5) 0.7778(7) 0.1748(6) 0.115(8) Uani 1 1 d G
C343 C 0.2356(4) 0.7116(8) 0.2036(6) 0.138(11) Uani 1 1 d G
C344 C 0.2579(5) 0.6709(6) 0.2410(6) 0.098(6) Uani 1 1 d G
C345 C 0.3368(6) 0.6963(8) 0.2496(6) 0.167(14) Uani 1 1 d G
C346 C 0.3934(4) 0.7625(8) 0.2208(6) 0.177(15) Uani 1 1 d G
C347 C 0.1451(11) 0.6806(13) 0.1921(12) 0.137(11) Uani 1 1 d .
S32 S 0.6025(3) 0.7785(3) 0.1485(2) 0.1080(19) Uani 1 1 d .

loop_
_atom_site_aniso_label
_atom_site_aniso_U_11
_atom_site_aniso_U_22
_atom_site_aniso_U_33
_atom_site_aniso_U_23
_atom_site_aniso_U_13
_atom_site_aniso_U_12
Cd1 0.0358(4) 0.0443(4) 0.0450(4) 0.0206(3) 0.0052(3) 0.0111(3)
Cd2 0.0552(5) 0.0288(3) 0.0329(3) -0.0081(3) -0.0046(3) 0.0210(3)
S31 0.090(2) 0.0200(11) 0.083(2) 0.0000(13) -0.0361(19) 0.0125(13)
S33 0.0350(11) 0.0327(11) 0.0338(10) -0.0039(9) -0.0021(9) 0.0075(9)
S34 0.0388(14) 0.084(2) 0.0447(14) 0.0327(14) 0.0136(11) 0.0239(14)
S41 0.0416(18) 0.0200(17) 0.0181(16) 0.000 0.000 0.0100(9)
C311 0.31(4) 0.128(19) 0.114(16) -0.076(15) -0.12(2) 0.18(3)
C316 0.39(5) 0.20(3) 0.073(10) 0.072(15) 0.09(2) 0.26(4)
C321 0.048(9) 0.071(9) 0.041(8) 0.011(7) 0.000 0.024(4)
C322 0.144(17) 0.122(15) 0.114(13) -0.074(12) -0.087(13) 0.108(14)
C323 0.15(3) 0.076(15) 0.22(3) -0.004(18) -0.10(2) 0.032(16)
C324 0.078(11) 0.061(12) 0.17(3) 0.018(17) -0.010(12) 0.018(10)
C331 0.051(6) 0.065(7) 0.049(6) -0.021(5) -0.025(5) 0.033(6)
C332 0.052(7) 0.039(6) 0.104(10) -0.006(6) -0.034(7) 0.023(5)
C333 0.122(15) 0.092(12) 0.125(15) -0.048(11) -0.084(13) 0.075(12)
C334 0.16(2) 0.21(3) 0.105(15) -0.072(17) -0.086(16) 0.13(2)
C335 0.17(2) 0.31(4) 0.055(9) -0.072(16) -0.060(12) 0.16(3)
C336 0.107(14) 0.25(3) 0.039(7) -0.037(11) -0.031(8) 0.122(17)
C337 0.20(3) 0.14(2) 0.19(3) -0.03(2) -0.15(3) 0.07(2)
C341 0.038(6) 0.120(12) 0.088(10) 0.077(9) 0.031(6) 0.044(7)
C342 0.065(9) 0.149(17) 0.152(16) 0.114(15) 0.048(10) 0.070(11)
C343 0.075(10) 0.145(18) 0.22(3) 0.146(19) 0.081(14) 0.074(12)
C344 0.058(8) 0.131(15) 0.108(13) 0.070(12) 0.040(9) 0.051(10)
C345 0.062(10) 0.21(3) 0.25(3) 0.19(2) 0.076(14) 0.086(14)
C346 0.066(10) 0.28(3) 0.20(2) 0.20(2) 0.054(13) 0.099(16)
C347 0.067(11) 0.105(15) 0.18(2) 0.083(17) 0.013(12) -0.002(10)
S32 0.116(4) 0.085(3) 0.093(4) 0.027(2) -0.018(3) 0.028(3)

loop_
_atom_type_symbol
_atom_type_description
_atom_type_scat_dispersion_real
_atom_type_scat_dispersion_imag
_atom_type_scat_source
C C 0.0033 0.0016 'International Tables Vol C Tables 4.2.6.8 and 6.1.1.4'
Cd Cd -0.8075 1.2024 'International Tables Vol C Tables 4.2.6.8 and 6.1.1.4'
S S 0.1246 0.1234 'International Tables Vol C Tables 4.2.6.8 and 6.1.1.4'
H H 0.0000 0.0000 'International Tables Vol C Tables 4.2.6.8 and 6.1.1.4'

loop_
_geom_angle_atom_site_label_1
_geom_angle_atom_site_label_2
_geom_angle_atom_site_label_3
_geom_angle
_geom_angle_site_symmetry_1
_geom_angle_site_symmetry_3
S32 Cd1 S34 104.70(14) 9_565 .
S32 Cd1 S33 96.70(16) 9_565 .
S34 Cd1 S33 109.65(10) . .
S32 Cd1 S31 128.25(17) 9_565 .
S34 Cd1 S31 108.80(13) . .
S33 Cd1 S31 107.45(10) . .
S32 Cd1 S32 27.4(3) 9_565 .
S34 Cd1 S32 124.69(14) . .
S33 Cd1 S32 103.71(13) . .
S31 Cd1 S32 101.31(14) . .
S31 Cd2 S41 103.00(10) . .
S31 Cd2 S34 117.09(12) . 11
S41 Cd2 S34 100.49(6) . 11
S31 Cd2 S33 115.78(11) . 8_675
S41 Cd2 S33 103.03(5) . 8_675
S34 Cd2 S33 114.16(10) 11 8_675
C311 S31 Cd2 108.1(7) . .
C311 S31 Cd1 106.5(6) . .
Cd2 S31 Cd1 102.01(9) . .
C331 S33 Cd2 100.9(3) . 8_675
C331 S33 Cd1 107.1(3) . .
Cd2 S33 Cd1 101.65(9) 8_675 .
C341 S34 Cd2 106.2(3) . 11
C341 S34 Cd1 111.4(4) . .
Cd2 S34 Cd1 103.77(10) 11 .
Cd2 S41 Cd2 111.49(3) 4_675 .
Cd2 S41 Cd2 109.32(3) 4_675 8_675
Cd2 S41 Cd2 107.63(3) . 8_675
Cd2 S41 Cd2 107.63(3) 4_675 11
Cd2 S41 Cd2 109.32(3) . 11
Cd2 S41 Cd2 111.49(3) 8_675 11
C312 C311 C316 120.0 . .
C312 C311 S31 116.4(13) . .
C316 C311 S31 122.8(14) . .
C313 C312 C311 120.0 . .
C312 C313 C314 120.0 . .
C312 C313 C317 106(2) . .
C314 C313 C317 124(2) . .
C315 C314 C313 120.0 . .
C314 C315 C316 120.0 . .
C315 C316 C311 120.0 . .
C317 C317 C313 153.5(16) 4_665 .
C322 C321 C322 125(3) . 9_565
C322 C321 S32 101.7(11) . 9_565
C322 C321 S32 131.7(14) 9_565 9_565
C322 C321 S32 131.7(14) . .
C322 C321 S32 101.7(11) 9_565 .
S32 C321 S32 39.9(6) 9_565 .
C323 C322 C321 130(3) . .
C323 C322 C324 32(2) . .
C321 C322 C324 98.0(16) . .
C324 C323 C322 115(3) . .
C324 C324 C323 140(2) 9_565 .
C324 C324 C322 108.9(9) 9_565 .
C323 C324 C322 32.9(14) . .
C332 C331 C336 120.0 . .
C332 C331 S33 118.0(5) . .
C336 C331 S33 122.0(5) . .
C333 C332 C331 120.0 . .
C337 C333 C332 134.3(19) . .
C337 C333 C334 105.7(19) . .
C332 C333 C334 120.0 . .
C333 C334 C335 120.0 . .
C334 C335 C336 120.0 . .
C335 C336 C331 120.0 . .
C342 C341 C346 120.0 . .
C342 C341 S34 121.3(5) . .
C346 C341 S34 118.7(5) . .
C341 C342 C343 120.0 . .
C342 C343 C344 120.0 . .
C342 C343 C347 120.0(9) . .
C344 C343 C347 119.9(9) . .
C345 C344 C343 120.0 . .
C346 C345 C344 120.0 . .
C345 C346 C341 120.0 . .
S32 S32 C321 70.0(3) 9_565 .
S32 S32 Cd1 83.1(4) 9_565 9_565
C321 S32 Cd1 107.3(2) . 9_565
S32 S32 Cd1 69.6(4) 9_565 .
C321 S32 Cd1 101.5(2) . .
Cd1 S32 Cd1 130.1(3) 9_565 .

loop_
_geom_bond_atom_site_label_1
_geom_bond_atom_site_label_2
_geom_bond_distance
_geom_bond_site_symmetry_2
Cd1 S32 2.499(5) 9_565
Cd1 S34 2.542(3) .
Cd1 S33 2.554(2) .
Cd1 S31 2.557(4) .
Cd1 S32 2.647(6) .
Cd2 S31 2.519(3) .
Cd2 S41 2.5266(6) .
Cd2 S34 2.529(3) 11
Cd2 S33 2.530(3) 8_675
S31 C311 1.735(13) .
S33 C331 1.769(6) .
S33 Cd2 2.529(3) 8_675
S34 C341 1.803(7) .
S34 Cd2 2.529(3) 11
S41 Cd2 2.5266(6) 4_675
S41 Cd2 2.5266(7) 8_675
S41 Cd2 2.5266(7) 11
C311 C312 1.3900 .
C311 C316 1.3900 .
C312 C313 1.3900 .
C313 C314 1.3900 .
C313 C317 2.00(4) .
C314 C315 1.3900 .
C315 C316 1.3900 .
C317 C317 1.41(8) 4_665
C321 C322 1.380(17) .
C321 C322 1.380(17) 9_565
C321 S32 1.795(17) 9_565
C321 S32 1.795(17) .
C322 C323 1.22(3) .
C322 C324 2.04(3) .
C323 C324 1.19(4) .
C324 C324 1.10(5) 9_565
C331 C332 1.3900 .
C331 C336 1.3900 .
C332 C333 1.3900 .
C333 C337 1.29(3) .
C333 C334 1.3900 .
C334 C335 1.3900 .
C335 C336 1.3900 .
C341 C342 1.3900 .
C341 C346 1.3900 .
C342 C343 1.3900 .
C343 C344 1.3900 .
C343 C347 1.59(2) .
C344 C345 1.3900 .
C345 C346 1.3900 .
S32 S32 1.226(12) 9_565
S32 Cd1 2.499(5) 9_565
